data_7134493
loop_
_publ_author_name
'Zhang, Dan'
'Zhang, Mengrui'
'Jing, Xu'
'Duan, Chunying'

_publ_section_title
;
 Carbazole-functionalized MOFs for efficient selective photocatalytic
 oxidation of thioethers to sulfoxides
;
_journal_issue 45
_journal_name_full 'Chemical Communications'
_journal_page_first 8260
_journal_page_last 8263
_journal_paper_doi 10.1039/D5CC01247C
_journal_volume 61
_journal_year 2025
_chemical_formula_moiety 'C56 H24 Co3 N4 O16, 4[C3H7NO]'
_chemical_formula_sum 'C68 H52 Co3 N8 O20'
_chemical_formula_weight 1477.96
_space_group_crystal_system monoclinic
_space_group_IT_number 15
_space_group_name_Hall '-C 2yc'
_space_group_name_H-M_alt 'C 1 2/c 1'
_atom_sites_solution_hydrogens geom
_atom_sites_solution_primary iterative
_audit_creation_date 2025-04-02
_audit_creation_method
;
Olex2 1.5-beta
(compiled 2025.03.04 svn.red2d20d0 for OlexSys, GUI svn.r7188)
;
_audit_update_record
;
2025-04-02 deposited with the CCDC.	2025-04-27 downloaded from the CCDC.
;
_cell_angle_alpha 90
_cell_angle_beta 101.183(2)
_cell_angle_gamma 90
_cell_formula_units_Z 4
_cell_length_a 21.9250(15)
_cell_length_b 15.3495(11)
_cell_length_c 23.0003(19)
_cell_measurement_reflns_used 5888
_cell_measurement_temperature 302(2)
_cell_measurement_theta_max 24.985
_cell_measurement_theta_min 2.565
_cell_volume 7593.5(10)
_computing_cell_refinement 'SAINT V8.40A (Bruker, 2019)'
_computing_data_reduction 'SAINT V8.40A (Bruker, 2019)'
_computing_molecular_graphics 'Olex2 1.5-beta (Dolomanov et al., 2009)'
_computing_publication_material 'Olex2 1.5-beta (Dolomanov et al., 2009)'
_computing_structure_refinement 'SHELXL 2019/3 (Sheldrick, 2015)'
_computing_structure_solution 'olex2.solve 1.5-beta (Bourhis et al., 2015)'
_diffrn_ambient_temperature 302.30
_diffrn_measured_fraction_theta_full 0.944
_diffrn_measured_fraction_theta_max 0.944
_diffrn_measurement_device_type 'CCD area detector'
_diffrn_measurement_method 'phi and omega scans'
_diffrn_radiation_type MoK\a
_diffrn_radiation_wavelength 0.71073
_diffrn_reflns_av_R_equivalents 0.0429
_diffrn_reflns_av_unetI/netI 0.0447
_diffrn_reflns_Laue_measured_fraction_full 0.944
_diffrn_reflns_Laue_measured_fraction_max 0.944
_diffrn_reflns_limit_h_max 21
_diffrn_reflns_limit_h_min -25
_diffrn_reflns_limit_k_max 16
_diffrn_reflns_limit_k_min -17
_diffrn_reflns_limit_l_max 26
_diffrn_reflns_limit_l_min -26
_diffrn_reflns_number 18124
_diffrn_reflns_point_group_measured_fraction_full 0.944
_diffrn_reflns_point_group_measured_fraction_max 0.944
_diffrn_reflns_theta_full 24.497
_diffrn_reflns_theta_max 24.497
_diffrn_reflns_theta_min 2.349
_exptl_absorpt_coefficient_mu 0.719
_exptl_absorpt_correction_T_max 0.7455
_exptl_absorpt_correction_T_min 0.6903
_exptl_absorpt_correction_type multi-scan
_exptl_absorpt_process_details
;
SADABS-2016/2 (Bruker,2016/2) was used for absorption correction.
wR2(int) was 0.0814 before and 0.0524 after correction.
The Ratio of minimum to maximum transmission is 0.9260.
The \l/2 correction factor is Not present.
;
_exptl_crystal_colour 'metallic light colourless'
_exptl_crystal_colour_lustre metallic
_exptl_crystal_colour_modifier light
_exptl_crystal_colour_primary colourless
_exptl_crystal_density_diffrn 1.293
_exptl_crystal_description block
_exptl_crystal_F_000 3028
_exptl_crystal_size_max 0.2
_exptl_crystal_size_mid 0.12
_exptl_crystal_size_min 0.1
_refine_diff_density_max 0.610
_refine_diff_density_min -0.263
_refine_diff_density_rms 0.060
_refine_ls_extinction_method none
_refine_ls_goodness_of_fit_ref 1.069
_refine_ls_hydrogen_treatment constr
_refine_ls_matrix_type full
_refine_ls_number_parameters 358
_refine_ls_number_reflns 5970
_refine_ls_number_restraints 0
_refine_ls_restrained_S_all 1.069
_refine_ls_R_factor_all 0.0556
_refine_ls_R_factor_gt 0.0459
_refine_ls_shift/su_max 0.001
_refine_ls_shift/su_mean 0.000
_refine_ls_structure_factor_coef Fsqd
_refine_ls_weighting_details 'w=1/[\s^2^(Fo^2^)+(0.0981P)^2^] where P=(Fo^2^+2Fc^2^)/3'
_refine_ls_weighting_scheme calc
_refine_ls_wR_factor_gt 0.1528
_refine_ls_wR_factor_ref 0.1576
_reflns_Friedel_coverage 0.000
_reflns_number_gt 4616
_reflns_number_total 5970
_reflns_threshold_expression 'I > 2\s(I)'
_cod_data_source_file d5cc01247c2.cif
_cod_data_source_block a
_cod_depositor_comments 'Adding full bibliography for 7134493--7134494.cif.'
_cod_database_code 7134493
_shelx_shelxl_version_number 2019/3
_shelx_space_group_comment
;
The symmetry employed for this shelxl refinement is uniquely defined
by the following loop, which should always be used as a source of
symmetry information in preference to the above space-group names.
They are only intended as comments.
;
_shelx_estimated_absorpt_t_max 0.932
_shelx_estimated_absorpt_t_min 0.870
_olex2_refinement_description
;
1. Fixed Uiso
 At 1.2 times of:
  All C(H) groups
2.a Aromatic/amide H refined with riding coordinates:
 C22B(H22B), C16L(H16L), C18Q(H18Q), C4U(H4U), C9V(H9V), C20X(H20X),
 C26Y(H26Y), C27Z(H27Z), C11(H11), C12(H12), C5(H5), C6(H6)
;
_smtbx_masks_special_details
;
A solvent mask was calculated and 631 electrons were 
found in a volume of 3795\%A^3^ in 1 void per unit cell. 
This is consistent with the presence of 
2[C3H7NO] per Asymmetric Unit 
which account for 640 electrons 
per unit cell.
;
_olex2_submission_special_instructions 'No special instructions were received'

loop_
_space_group_symop_operation_xyz
'x, y, z'
'-x, y, -z+1/2'
'x+1/2, y+1/2, z'
'-x+1/2, y+1/2, -z+1/2'
'-x, -y, -z'
'x, -y, z-1/2'
'-x+1/2, -y+1/2, -z'
'x+1/2, -y+1/2, z-1/2'

loop_
_atom_site_label
_atom_site_type_symbol
_atom_site_fract_x
_atom_site_fract_y
_atom_site_fract_z
_atom_site_U_iso_or_equiv
_atom_site_adp_type
_atom_site_occupancy
_atom_site_site_symmetry_order
_atom_site_calc_flag
_atom_site_refinement_flags_posn
_atom_site_refinement_flags_adp
_atom_site_refinement_flags_occupancy
_atom_site_disorder_assembly
_atom_site_disorder_group
Co01 Co 0.500000 0.500000 0.000000 0.0365(2) Uani 1 2 d S . P . .
Co02 Co 0.46807(2) 0.69503(3) 0.06261(2) 0.04756(19) Uani 1 1 d . . . . .
O003 O 0.94000(11) 1.06497(15) 0.05687(10) 0.0497(6) Uani 1 1 d . . . . .
O004 O 0.58039(10) 0.55336(17) 0.04717(11) 0.0586(7) Uani 1 1 d . . . . .
O005 O 0.98318(12) 0.89871(16) 0.44357(10) 0.0577(7) Uani 1 1 d . . . . .
O006 O 0.55976(12) 0.67898(18) 0.08533(14) 0.0736(8) Uani 1 1 d . . . . .
O007 O 0.95032(14) 0.77545(17) 0.47614(11) 0.0699(8) Uani 1 1 d . . . . .
N1 N 0.84977(12) 0.66035(17) 0.17046(12) 0.0470(7) Uani 1 1 d . . . . .
N2 N 0.88348(13) 0.73024(17) 0.19753(12) 0.0470(7) Uani 1 1 d . . . . .
O00A O 0.96999(16) 0.31340(18) 0.10019(13) 0.0802(9) Uani 1 1 d . . . . .
C22B C 0.93881(15) 0.8545(2) 0.32717(15) 0.0477(8) Uani 1 1 d . . . . .
H22B H 0.952013 0.911553 0.335420 0.057 Uiso 1 1 calc R U . . .
O00C O 0.95036(17) 1.11747(18) 0.14543(13) 0.0861(10) Uani 1 1 d . . . . .
C23D C 0.93865(16) 0.7962(2) 0.37341(14) 0.0454(8) Uani 1 1 d . . . . .
C24E C 0.89962(15) 0.7421(2) 0.25864(14) 0.0420(8) Uani 1 1 d . . . . .
C1F C 0.78542(15) 0.6604(2) 0.15126(15) 0.0454(8) Uani 1 1 d . . . . .
C15G C 0.91389(15) 0.8700(2) 0.21178(14) 0.0414(8) Uani 1 1 d . . . . .
C2H C 0.76817(15) 0.5835(2) 0.12055(15) 0.0454(8) Uani 1 1 d . . . . .
C25I C 0.91950(15) 0.8283(2) 0.26914(14) 0.0423(8) Uani 1 1 d . . . . .
O00J O 0.87534(17) 0.2861(2) 0.06894(17) 0.0924(10) Uani 1 1 d . . . . .
C14K C 0.59505(16) 0.6194(2) 0.07638(15) 0.0505(9) Uani 1 1 d . . . . .
C16L C 0.92710(15) 0.9529(2) 0.19292(15) 0.0478(8) Uani 1 1 d . . . . .
H16L H 0.942454 0.995708 0.220502 0.057 Uiso 1 1 calc R U . . .
C28M C 0.95943(16) 0.8260(2) 0.43709(15) 0.0457(8) Uani 1 1 d . . . . .
C7N C 0.87470(16) 0.5850(2) 0.15366(14) 0.0460(8) Uani 1 1 d . . . . .
C17O C 0.88974(15) 0.8080(2) 0.16855(15) 0.0439(8) Uani 1 1 d . . . . .
C8P C 0.82546(15) 0.5337(2) 0.12323(15) 0.0472(8) Uani 1 1 d . . . . .
C18Q C 0.89121(17) 0.9073(2) 0.09104(16) 0.0530(9) Uani 1 1 d . . . . .
H18Q H 0.883649 0.921249 0.050924 0.064 Uiso 1 1 calc R U . . .
C3R C 0.66242(15) 0.6327(2) 0.10223(16) 0.0512(9) Uani 1 1 d . . . . .
C19S C 0.91723(16) 0.9712(2) 0.13283(15) 0.0486(8) Uani 1 1 d . . . . .
C21T C 0.93714(16) 1.0562(2) 0.11115(16) 0.0511(9) Uani 1 1 d . . . . .
C4U C 0.70717(16) 0.5694(2) 0.09584(16) 0.0539(9) Uani 1 1 d . . . . .
H4U H 0.695245 0.518383 0.074913 0.065 Uiso 1 1 calc R U . . .
C9V C 0.83935(17) 0.4516(2) 0.10236(17) 0.0550(9) Uani 1 1 d . . . . .
H9V H 0.807687 0.416703 0.081850 0.066 Uiso 1 1 calc R U . . .
C10W C 0.90002(18) 0.4229(2) 0.11231(17) 0.0563(10) Uani 1 1 d . . . . .
C20X C 0.87680(17) 0.8254(2) 0.10802(15) 0.0519(9) Uani 1 1 d . . . . .
H20X H 0.859302 0.783601 0.080499 0.062 Uiso 1 1 calc R U . . .
C26Y C 0.91819(17) 0.7114(2) 0.36107(16) 0.0544(9) Uani 1 1 d . . . . .
H26Y H 0.917479 0.673101 0.392267 0.065 Uiso 1 1 calc R U . . .
C27Z C 0.89883(17) 0.6824(2) 0.30340(16) 0.0552(9) Uani 1 1 d . . . . .
H27Z H 0.885853 0.625299 0.295191 0.066 Uiso 1 1 calc R U . . .
C11 C 0.93566(16) 0.5585(3) 0.16301(18) 0.0596(10) Uani 1 1 d . . . . .
H11 H 0.967621 0.593757 0.182650 0.071 Uiso 1 1 calc R U . . .
C12 C 0.94738(18) 0.4768(3) 0.14181(18) 0.0624(10) Uani 1 1 d . . . . .
H12 H 0.988253 0.457230 0.147451 0.075 Uiso 1 1 calc R U . . .
C5 C 0.74330(16) 0.7246(2) 0.15880(17) 0.0594(10) Uani 1 1 d . . . . .
H5 H 0.755770 0.775599 0.179608 0.071 Uiso 1 1 calc R U . . .
C13 C 0.9157(2) 0.3360(3) 0.09046(19) 0.0599(10) Uani 1 1 d . . . . .
C6 C 0.68221(18) 0.7091(2) 0.13394(18) 0.0653(11) Uani 1 1 d . . . . .
H6 H 0.652678 0.750868 0.138256 0.078 Uiso 1 1 calc R U . . .

loop_
_atom_site_aniso_label
_atom_site_aniso_U_11
_atom_site_aniso_U_22
_atom_site_aniso_U_33
_atom_site_aniso_U_23
_atom_site_aniso_U_13
_atom_site_aniso_U_12
Co01 0.0413(4) 0.0319(3) 0.0330(3) -0.0016(2) -0.0015(3) 0.0050(3)
Co02 0.0535(3) 0.0381(3) 0.0470(3) -0.00381(19) -0.0003(2) 0.0077(2)
O003 0.0549(14) 0.0511(14) 0.0417(14) 0.0047(10) 0.0062(11) 0.0060(12)
O004 0.0389(13) 0.0623(17) 0.0691(17) -0.0181(14) -0.0034(12) 0.0030(12)
O005 0.0774(18) 0.0534(15) 0.0441(14) -0.0131(11) 0.0164(12) -0.0215(13)
O006 0.0487(15) 0.0684(18) 0.098(2) -0.0249(16) -0.0001(15) 0.0139(14)
O007 0.103(2) 0.0546(15) 0.0463(15) -0.0047(13) 0.0009(14) -0.0220(15)
N1 0.0419(17) 0.0352(14) 0.0593(18) -0.0197(13) -0.0018(14) -0.0022(12)
N2 0.0509(17) 0.0357(15) 0.0497(17) -0.0097(13) -0.0015(13) -0.0084(13)
O00A 0.103(3) 0.0642(18) 0.073(2) -0.0140(15) 0.0161(17) 0.0337(17)
C22B 0.055(2) 0.0373(17) 0.049(2) -0.0067(15) 0.0048(16) -0.0137(16)
O00C 0.154(3) 0.0470(16) 0.0702(19) -0.0091(14) 0.0524(19) -0.0176(18)
C23D 0.054(2) 0.0396(18) 0.0419(18) -0.0065(14) 0.0082(16) -0.0132(15)
C24E 0.0428(19) 0.0374(17) 0.0430(18) -0.0077(14) 0.0014(14) -0.0067(15)
C1F 0.046(2) 0.0386(17) 0.050(2) -0.0108(15) 0.0059(16) 0.0004(15)
C15G 0.0440(19) 0.0393(17) 0.0405(18) -0.0075(14) 0.0076(14) -0.0055(15)
C2H 0.039(2) 0.0403(18) 0.054(2) -0.0138(15) 0.0015(16) 0.0024(15)
C25I 0.047(2) 0.0390(17) 0.0396(18) -0.0051(14) 0.0055(15) -0.0062(15)
O00J 0.109(3) 0.0569(18) 0.118(3) -0.0185(19) 0.039(2) 0.0118(19)
C14K 0.047(2) 0.050(2) 0.051(2) -0.0129(17) 0.0008(17) 0.0146(18)
C16L 0.057(2) 0.0440(19) 0.0432(19) -0.0087(15) 0.0119(16) -0.0099(17)
C28M 0.053(2) 0.0362(18) 0.048(2) 0.0008(15) 0.0106(16) -0.0137(16)
C7N 0.051(2) 0.0406(18) 0.0453(19) -0.0113(15) 0.0061(16) 0.0005(16)
C17O 0.0431(19) 0.0418(19) 0.046(2) -0.0058(15) 0.0054(15) -0.0048(15)
C8P 0.046(2) 0.0384(17) 0.056(2) -0.0116(16) 0.0079(16) 0.0034(16)
C18Q 0.056(2) 0.060(2) 0.0417(19) -0.0030(17) 0.0067(16) -0.0035(18)
C3R 0.042(2) 0.049(2) 0.058(2) -0.0154(17) 0.0008(17) 0.0080(16)
C19S 0.054(2) 0.0439(19) 0.049(2) -0.0015(16) 0.0126(16) 0.0018(17)
C21T 0.058(2) 0.048(2) 0.051(2) -0.0016(17) 0.0172(17) 0.0025(17)
C4U 0.051(2) 0.046(2) 0.060(2) -0.0198(17) -0.0001(18) 0.0036(17)
C9V 0.058(2) 0.0397(19) 0.066(2) -0.0122(17) 0.0091(18) -0.0020(17)
C10W 0.059(2) 0.044(2) 0.066(2) -0.0048(18) 0.0139(19) 0.0133(18)
C20X 0.057(2) 0.052(2) 0.044(2) -0.0096(16) 0.0034(16) -0.0066(18)
C26Y 0.070(2) 0.0414(19) 0.049(2) 0.0030(16) 0.0034(18) -0.0141(18)
C27Z 0.070(3) 0.0361(18) 0.055(2) -0.0061(16) 0.0023(19) -0.0145(17)
C11 0.041(2) 0.057(2) 0.077(3) -0.014(2) 0.0020(18) 0.0005(18)
C12 0.048(2) 0.061(2) 0.077(3) -0.009(2) 0.009(2) 0.015(2)
C5 0.049(2) 0.050(2) 0.074(3) -0.0300(19) -0.0006(19) 0.0042(18)
C13 0.058(3) 0.044(2) 0.077(3) -0.004(2) 0.009(2) 0.010(2)
C6 0.062(3) 0.055(2) 0.075(3) -0.023(2) 0.002(2) 0.016(2)

loop_
_atom_type_symbol
_atom_type_description
_atom_type_scat_dispersion_real
_atom_type_scat_dispersion_imag
_atom_type_scat_source
C C 0.0033 0.0016 'International Tables Vol C Tables 4.2.6.8 and 6.1.1.4'
H H 0.0000 0.0000 'International Tables Vol C Tables 4.2.6.8 and 6.1.1.4'
Co Co 0.3494 0.9721 'International Tables Vol C Tables 4.2.6.8 and 6.1.1.4'
N N 0.0061 0.0033 'International Tables Vol C Tables 4.2.6.8 and 6.1.1.4'
O O 0.0106 0.0060 'International Tables Vol C Tables 4.2.6.8 and 6.1.1.4'

loop_
_geom_angle_atom_site_label_1
_geom_angle_atom_site_label_2
_geom_angle_atom_site_label_3
_geom_angle
_geom_angle_site_symmetry_1
_geom_angle_site_symmetry_3
_geom_angle_publ_flag
O003 Co01 O003 180.00(11) 7_665 3_445 ?
O004 Co01 O003 93.12(9) . 3_445 ?
O004 Co01 O003 86.88(9) 5_665 3_445 ?
O004 Co01 O003 86.88(9) . 7_665 ?
O004 Co01 O003 93.12(9) 5_665 7_665 ?
O004 Co01 O004 180.00(14) 5_665 . ?
O005 Co01 O003 91.27(9) 8_465 7_665 ?
O005 Co01 O003 88.73(9) 8_465 3_445 ?
O005 Co01 O003 91.27(9) 4_645 3_445 ?
O005 Co01 O003 88.73(9) 4_645 7_665 ?
O005 Co01 O004 86.34(11) 4_645 . ?
O005 Co01 O004 93.66(11) 4_645 5_665 ?
O005 Co01 O004 93.66(11) 8_465 . ?
O005 Co01 O004 86.34(11) 8_465 5_665 ?
O005 Co01 O005 180.00(13) 8_465 4_645 ?
O003 Co02 O00C 58.09(9) 3_445 3_445 ?
O006 Co02 O003 99.71(10) . 3_445 ?
O006 Co02 O007 106.27(13) . 8_465 ?
O006 Co02 O00A 93.62(12) . 3_455 ?
O006 Co02 O00C 92.40(13) . 3_445 ?
O007 Co02 O003 98.95(10) 8_465 3_445 ?
O007 Co02 O00A 101.91(12) 8_465 3_455 ?
O007 Co02 O00C 153.10(12) 8_465 3_445 ?
O00A Co02 O003 150.96(12) 3_455 3_445 ?
O00A Co02 O00C 95.90(11) 3_455 3_445 ?
Co02 O003 Co01 105.16(10) 3 3 ?
C21T O003 Co01 131.9(2) . 3 ?
C21T O003 Co02 96.3(2) . 3 ?
C14K O004 Co01 136.7(2) . . ?
C28M O005 Co01 143.2(2) . 4_655 ?
C14K O006 Co02 132.7(2) . . ?
C28M O007 Co02 123.6(2) . 8_566 ?
N2 N1 C1F 124.2(3) . . ?
C7N N1 N2 125.2(3) . . ?
C7N N1 C1F 110.3(3) . . ?
N1 N2 C24E 124.4(3) . . ?
N1 N2 C17O 123.1(3) . . ?
C17O N2 C24E 110.0(2) . . ?
C13 O00A Co02 103.9(3) . 3_545 ?
C23D C22B H22B 119.8 . . ?
C25I C22B H22B 119.8 . . ?
C25I C22B C23D 120.4(3) . . ?
C21T O00C Co02 85.6(2) . 3 ?
C22B C23D C28M 120.0(3) . . ?
C26Y C23D C22B 119.7(3) . . ?
C26Y C23D C28M 120.3(3) . . ?
N2 C24E C25I 107.9(3) . . ?
C27Z C24E N2 128.9(3) . . ?
C27Z C24E C25I 123.2(3) . . ?
C2H C1F N1 108.6(3) . . ?
C5 C1F N1 128.3(3) . . ?
C5 C1F C2H 123.1(3) . . ?
C16L C15G C25I 134.5(3) . . ?
C16L C15G C17O 118.1(3) . . ?
C17O C15G C25I 107.4(3) . . ?
C1F C2H C8P 106.0(3) . . ?
C4U C2H C1F 119.6(3) . . ?
C4U C2H C8P 134.4(3) . . ?
C22B C25I C24E 118.0(3) . . ?
C22B C25I C15G 135.0(3) . . ?
C24E C25I C15G 106.9(3) . . ?
O004 C14K O006 126.5(3) . . ?
O004 C14K C3R 117.7(3) . . ?
O006 C14K C3R 115.7(3) . . ?
C15G C16L H16L 120.2 . . ?
C19S C16L C15G 119.6(3) . . ?
C19S C16L H16L 120.2 . . ?
O005 C28M O007 127.5(3) . . ?
O005 C28M C23D 115.6(3) . . ?
O007 C28M C23D 116.9(3) . . ?
N1 C7N C8P 107.7(3) . . ?
N1 C7N C11 129.5(3) . . ?
C11 C7N C8P 122.8(3) . . ?
N2 C17O C15G 107.6(3) . . ?
N2 C17O C20X 128.7(3) . . ?
C20X C17O C15G 123.7(3) . . ?
C7N C8P C2H 107.4(3) . . ?
C9V C8P C2H 134.2(3) . . ?
C9V C8P C7N 118.4(3) . . ?
C19S C18Q H18Q 119.1 . . ?
C20X C18Q H18Q 119.1 . . ?
C20X C18Q C19S 121.8(3) . . ?
C4U C3R C14K 121.3(3) . . ?
C6 C3R C14K 120.1(3) . . ?
C6 C3R C4U 118.6(3) . . ?
C16L C19S C18Q 120.1(3) . . ?
C16L C19S C21T 120.8(3) . . ?
C18Q C19S C21T 119.0(3) . . ?
O003 C21T C19S 119.7(3) . . ?
O00C C21T O003 120.1(3) . . ?
O00C C21T C19S 120.3(3) . . ?
C2H C4U C3R 119.6(3) . . ?
C2H C4U H4U 120.2 . . ?
C3R C4U H4U 120.2 . . ?
C8P C9V H9V 120.1 . . ?
C10W C9V C8P 119.8(3) . . ?
C10W C9V H9V 120.1 . . ?
C9V C10W C12 119.6(3) . . ?
C9V C10W C13 120.6(3) . . ?
C12 C10W C13 119.7(3) . . ?
C17O C20X H20X 121.7 . . ?
C18Q C20X C17O 116.5(3) . . ?
C18Q C20X H20X 121.7 . . ?
C23D C26Y H26Y 119.2 . . ?
C27Z C26Y C23D 121.6(3) . . ?
C27Z C26Y H26Y 119.2 . . ?
C24E C27Z C26Y 117.1(3) . . ?
C24E C27Z H27Z 121.5 . . ?
C26Y C27Z H27Z 121.5 . . ?
C7N C11 H11 121.5 . . ?
C7N C11 C12 116.9(3) . . ?
C12 C11 H11 121.5 . . ?
C10W C12 H12 118.8 . . ?
C11 C12 C10W 122.4(3) . . ?
C11 C12 H12 118.8 . . ?
C1F C5 H5 121.8 . . ?
C6 C5 C1F 116.4(3) . . ?
C6 C5 H5 121.8 . . ?
O00A C13 C10W 118.3(4) . . ?
O00J C13 O00A 120.6(4) . . ?
O00J C13 C10W 120.7(4) . . ?
C3R C6 H6 118.7 . . ?
C5 C6 C3R 122.7(3) . . ?
C5 C6 H6 118.7 . . ?

loop_
_geom_bond_atom_site_label_1
_geom_bond_atom_site_label_2
_geom_bond_distance
_geom_bond_site_symmetry_2
_geom_bond_publ_flag
Co01 O003 2.259(2) 3_445 ?
Co01 O003 2.259(2) 7_665 ?
Co01 O004 2.052(2) 5_665 ?
Co01 O004 2.052(2) . ?
Co01 O005 2.013(2) 4_645 ?
Co01 O005 2.013(2) 8_465 ?
Co02 O003 2.086(2) 3_445 ?
Co02 O006 1.992(3) . ?
Co02 O007 2.003(3) 8_465 ?
Co02 O00A 2.009(3) 3_455 ?
Co02 O00C 2.342(3) 3_445 ?
O003 C21T 1.269(4) . ?
O004 C14K 1.225(4) . ?
O005 C28M 1.228(4) . ?
O006 C14K 1.240(4) . ?
O007 C28M 1.232(4) . ?
N1 N2 1.381(4) . ?
N1 C1F 1.394(4) . ?
N1 C7N 1.367(4) . ?
N2 C24E 1.393(4) . ?
N2 C17O 1.387(4) . ?
O00A C13 1.218(5) . ?
C22B H22B 0.9300 . ?
C22B C23D 1.390(5) . ?
C22B C25I 1.380(4) . ?
O00C C21T 1.225(4) . ?
C23D C28M 1.517(5) . ?
C23D C26Y 1.389(4) . ?
C24E C25I 1.399(4) . ?
C24E C27Z 1.381(5) . ?
C1F C2H 1.390(4) . ?
C1F C5 1.384(5) . ?
C15G C25I 1.450(4) . ?
C15G C16L 1.393(4) . ?
C15G C17O 1.404(4) . ?
C2H C8P 1.461(5) . ?
C2H C4U 1.365(5) . ?
O00J C13 1.202(5) . ?
C14K C3R 1.495(5) . ?
C16L H16L 0.9300 . ?
C16L C19S 1.386(5) . ?
C7N C8P 1.408(5) . ?
C7N C11 1.373(5) . ?
C17O C20X 1.392(5) . ?
C8P C9V 1.402(5) . ?
C18Q H18Q 0.9300 . ?
C18Q C19S 1.414(5) . ?
C18Q C20X 1.372(5) . ?
C3R C4U 1.408(5) . ?
C3R C6 1.405(5) . ?
C19S C21T 1.492(5) . ?
C4U H4U 0.9300 . ?
C9V H9V 0.9300 . ?
C9V C10W 1.378(5) . ?
C10W C12 1.396(5) . ?
C10W C13 1.488(5) . ?
C20X H20X 0.9300 . ?
C26Y H26Y 0.9300 . ?
C26Y C27Z 1.385(5) . ?
C27Z H27Z 0.9300 . ?
C11 H11 0.9300 . ?
C11 C12 1.388(5) . ?
C12 H12 0.9300 . ?
C5 H5 0.9300 . ?
C5 C6 1.371(5) . ?
C6 H6 0.9300 . ?

loop_
_geom_torsion_atom_site_label_1
_geom_torsion_atom_site_label_2
_geom_torsion_atom_site_label_3
_geom_torsion_atom_site_label_4
_geom_torsion
_geom_torsion_site_symmetry_1
_geom_torsion_site_symmetry_2
_geom_torsion_site_symmetry_3
_geom_torsion_site_symmetry_4
_geom_torsion_publ_flag
Co01 O003 C21T O00C 116.3(4) 3 . . . ?
Co01 O003 C21T C19S -64.1(4) 3 . . . ?
Co01 O004 C14K O006 -0.8(7) . . . . ?
Co01 O004 C14K C3R -178.1(2) . . . . ?
Co01 O005 C28M O007 -23.8(7) 4_655 . . . ?
Co01 O005 C28M C23D 155.6(3) 4_655 . . . ?
Co02 O003 C21T O00C -0.6(4) 3 . . . ?
Co02 O003 C21T C19S 179.0(3) 3 . . . ?
Co02 O006 C14K O004 3.4(7) . . . . ?
Co02 O006 C14K C3R -179.2(3) . . . . ?
Co02 O007 C28M O005 4.2(6) 8_566 . . . ?
Co02 O007 C28M C23D -175.2(2) 8_566 . . . ?
Co02 O00A C13 O00J 7.5(5) 3_545 . . . ?
Co02 O00A C13 C10W -179.6(3) 3_545 . . . ?
Co02 O00C C21T O003 0.6(4) 3 . . . ?
Co02 O00C C21T C19S -179.0(3) 3 . . . ?
O004 C14K C3R C4U -3.2(6) . . . . ?
O004 C14K C3R C6 177.2(4) . . . . ?
O006 C14K C3R C4U 179.2(4) . . . . ?
O006 C14K C3R C6 -0.4(6) . . . . ?
N1 N2 C24E C25I -165.6(3) . . . . ?
N1 N2 C24E C27Z 15.8(5) . . . . ?
N1 N2 C17O C15G 166.6(3) . . . . ?
N1 N2 C17O C20X -14.9(5) . . . . ?
N1 C1F C2H C8P 1.8(4) . . . . ?
N1 C1F C2H C4U -178.2(3) . . . . ?
N1 C1F C5 C6 178.3(4) . . . . ?
N1 C7N C8P C2H 1.7(4) . . . . ?
N1 C7N C8P C9V -178.8(3) . . . . ?
N1 C7N C11 C12 178.6(4) . . . . ?
N2 N1 C1F C2H 173.6(3) . . . . ?
N2 N1 C1F C5 -5.1(6) . . . . ?
N2 N1 C7N C8P -174.9(3) . . . . ?
N2 N1 C7N C11 5.3(6) . . . . ?
N2 C24E C25I C22B -179.1(3) . . . . ?
N2 C24E C25I C15G 1.0(4) . . . . ?
N2 C24E C27Z C26Y 179.2(3) . . . . ?
N2 C17O C20X C18Q -175.8(3) . . . . ?
C22B C23D C28M O005 -9.2(5) . . . . ?
C22B C23D C28M O007 170.3(3) . . . . ?
C22B C23D C26Y C27Z 1.2(6) . . . . ?
C23D C22B C25I C24E 0.4(5) . . . . ?
C23D C22B C25I C15G -179.8(4) . . . . ?
C23D C26Y C27Z C24E -1.2(6) . . . . ?
C24E N2 C17O C15G 3.5(4) . . . . ?
C24E N2 C17O C20X -178.0(3) . . . . ?
C1F N1 N2 C24E 93.8(4) . . . . ?
C1F N1 N2 C17O -66.9(4) . . . . ?
C1F N1 C7N C8P -0.7(4) . . . . ?
C1F N1 C7N C11 179.6(4) . . . . ?
C1F C2H C8P C7N -2.2(4) . . . . ?
C1F C2H C8P C9V 178.5(4) . . . . ?
C1F C2H C4U C3R -0.6(6) . . . . ?
C1F C5 C6 C3R -0.1(6) . . . . ?
C15G C16L C19S C18Q 2.9(5) . . . . ?
C15G C16L C19S C21T -173.5(3) . . . . ?
C15G C17O C20X C18Q 2.5(5) . . . . ?
C2H C1F C5 C6 -0.2(6) . . . . ?
C2H C8P C9V C10W 179.7(4) . . . . ?
C25I C22B C23D C28M -179.4(3) . . . . ?
C25I C22B C23D C26Y -0.8(5) . . . . ?
C25I C24E C27Z C26Y 0.8(5) . . . . ?
C25I C15G C16L C19S 178.5(3) . . . . ?
C25I C15G C17O N2 -2.7(4) . . . . ?
C25I C15G C17O C20X 178.6(3) . . . . ?
C14K C3R C4U C2H -179.4(3) . . . . ?
C14K C3R C6 C5 179.8(4) . . . . ?
C16L C15G C25I C22B 1.5(7) . . . . ?
C16L C15G C25I C24E -178.6(4) . . . . ?
C16L C15G C17O N2 177.0(3) . . . . ?
C16L C15G C17O C20X -1.7(5) . . . . ?
C16L C19S C21T O003 165.1(3) . . . . ?
C16L C19S C21T O00C -15.3(5) . . . . ?
C28M C23D C26Y C27Z 179.9(3) . . . . ?
C7N N1 N2 C24E -92.8(4) . . . . ?
C7N N1 N2 C17O 106.6(4) . . . . ?
C7N N1 C1F C2H -0.7(4) . . . . ?
C7N N1 C1F C5 -179.4(4) . . . . ?
C7N C8P C9V C10W 0.5(5) . . . . ?
C7N C11 C12 C10W -0.1(6) . . . . ?
C17O N2 C24E C25I -2.8(4) . . . . ?
C17O N2 C24E C27Z 178.6(4) . . . . ?
C17O C15G C25I C22B -178.8(4) . . . . ?
C17O C15G C25I C24E 1.0(4) . . . . ?
C17O C15G C16L C19S -1.1(5) . . . . ?
C8P C2H C4U C3R 179.5(4) . . . . ?
C8P C7N C11 C12 -1.1(6) . . . . ?
C8P C9V C10W C12 -1.6(6) . . . . ?
C8P C9V C10W C13 -179.9(4) . . . . ?
C18Q C19S C21T O003 -11.4(5) . . . . ?
C18Q C19S C21T O00C 168.2(4) . . . . ?
C19S C18Q C20X C17O -0.7(5) . . . . ?
C4U C2H C8P C7N 177.8(4) . . . . ?
C4U C2H C8P C9V -1.5(8) . . . . ?
C4U C3R C6 C5 0.1(6) . . . . ?
C9V C10W C12 C11 1.5(6) . . . . ?
C9V C10W C13 O00A 179.9(4) . . . . ?
C9V C10W C13 O00J -7.3(6) . . . . ?
C20X C18Q C19S C16L -2.0(6) . . . . ?
C20X C18Q C19S C21T 174.4(3) . . . . ?
C26Y C23D C28M O005 172.2(3) . . . . ?
C26Y C23D C28M O007 -8.3(5) . . . . ?
C27Z C24E C25I C22B -0.4(5) . . . . ?
C27Z C24E C25I C15G 179.7(3) . . . . ?
C11 C7N C8P C2H -178.5(3) . . . . ?
C11 C7N C8P C9V 0.9(5) . . . . ?
C12 C10W C13 O00A 1.6(6) . . . . ?
C12 C10W C13 O00J 174.4(4) . . . . ?
C5 C1F C2H C8P -179.5(4) . . . . ?
C5 C1F C2H C4U 0.6(6) . . . . ?
C13 C10W C12 C11 179.8(4) . . . . ?
C6 C3R C4U C2H 0.2(6) . . . . ?

loop_
_smtbx_masks_void_nr
_smtbx_masks_void_average_x
_smtbx_masks_void_average_y
_smtbx_masks_void_average_z
_smtbx_masks_void_volume
_smtbx_masks_void_count_electrons
_smtbx_masks_void_content
1 -0.039 -0.854 -0.265 3795.4 630.7 '16 DMF'
